data_7720698
loop_
_publ_author_name
'Mehra, Rupansha'
'Vidyasagar, Kanamaluru'

_publ_section_title
;
 Syntheses and characterization of non-molecular phenyl- and
 methyl-phosphonates and ethylenediphosphonates of thorium and cerium.
;
_journal_issue 13
_journal_name_full 'Dalton transactions (Cambridge, England : 2003)'
_journal_page_first 5250
_journal_page_last 5265
_journal_paper_doi 10.1039/d6dt00270f
_journal_volume 55
_journal_year 2026
_chemical_formula_sum 'C2 H0 O7 P2 Th'
_chemical_formula_weight 430.00
_space_group_crystal_system triclinic
_space_group_IT_number 2
_space_group_name_Hall '-P 1'
_space_group_name_H-M_alt 'P -1'
_audit_creation_method SHELXL-2018/3
_audit_update_record
;
2025-08-30 deposited with the CCDC.	2026-03-02 downloaded from the CCDC.
;
_cell_angle_alpha 90.144(4)
_cell_angle_beta 91.908(4)
_cell_angle_gamma 104.485(4)
_cell_formula_units_Z 4
_cell_length_a 9.2626(11)
_cell_length_b 9.5439(10)
_cell_length_c 10.4813(11)
_cell_measurement_reflns_used 9642
_cell_measurement_temperature 303(2)
_cell_measurement_theta_max 27.47
_cell_measurement_theta_min 2.20
_cell_volume 896.55(17)
_computing_cell_refinement 'Bruker SAINT'
_computing_data_collection 'Bruker APEX2'
_computing_data_reduction 'Bruker SAINT'
_computing_molecular_graphics 'Bruker SHELXTL'
_computing_publication_material 'Bruker SHELXTL'
_computing_structure_refinement 'SHELXL-2018/3 (Sheldrick, 2018)'
_computing_structure_solution 'SHELXT 2018/2 (Sheldrick, 2018)'
_diffrn_ambient_temperature 303(2)
_diffrn_measured_fraction_theta_full 0.999
_diffrn_measured_fraction_theta_max 0.996
_diffrn_measurement_device_type 'Bruker APEX-II CCD'
_diffrn_measurement_method '\f and \w scans'
_diffrn_radiation_type MoK\a
_diffrn_radiation_wavelength 0.71073
_diffrn_reflns_av_R_equivalents 0.0588
_diffrn_reflns_av_unetI/netI 0.0227
_diffrn_reflns_Laue_measured_fraction_full 0.999
_diffrn_reflns_Laue_measured_fraction_max 0.996
_diffrn_reflns_limit_h_max 11
_diffrn_reflns_limit_h_min -11
_diffrn_reflns_limit_k_max 11
_diffrn_reflns_limit_k_min -11
_diffrn_reflns_limit_l_max 13
_diffrn_reflns_limit_l_min -13
_diffrn_reflns_number 55398
_diffrn_reflns_point_group_measured_fraction_full 0.999
_diffrn_reflns_point_group_measured_fraction_max 0.996
_diffrn_reflns_theta_full 25.242
_diffrn_reflns_theta_max 26.399
_diffrn_reflns_theta_min 1.944
_exptl_absorpt_coefficient_mu 16.985
_exptl_absorpt_correction_T_max 0.7455
_exptl_absorpt_correction_T_min 0.5384
_exptl_absorpt_correction_type multi-scan
_exptl_crystal_colour colourless
_exptl_crystal_density_diffrn 3.186
_exptl_crystal_description plate
_exptl_crystal_F_000 752
_exptl_crystal_size_max 0.064
_exptl_crystal_size_mid 0.036
_exptl_crystal_size_min 0.016
_refine_diff_density_max 2.672
_refine_diff_density_min -0.769
_refine_diff_density_rms 0.180
_refine_ls_extinction_method none
_refine_ls_goodness_of_fit_ref 1.179
_refine_ls_hydrogen_treatment undef
_refine_ls_matrix_type full
_refine_ls_number_parameters 217
_refine_ls_number_reflns 3660
_refine_ls_number_restraints 0
_refine_ls_restrained_S_all 1.179
_refine_ls_R_factor_all 0.0212
_refine_ls_R_factor_gt 0.0185
_refine_ls_shift/su_max 0.001
_refine_ls_shift/su_mean 0.000
_refine_ls_structure_factor_coef Fsqd
_refine_ls_weighting_details 'w=1/[\s^2^(Fo^2^)+(0.0284P)^2^] where P=(Fo^2^+2Fc^2^)/3'
_refine_ls_weighting_scheme calc
_refine_ls_wR_factor_gt 0.0501
_refine_ls_wR_factor_ref 0.0508
_reflns_Friedel_coverage 0.000
_reflns_number_gt 3320
_reflns_number_total 3660
_reflns_threshold_expression 'I > 2\s(I)'
_cod_data_source_file d6dt00270f2.cif
_cod_data_source_block ThO7P2C2H8
_cod_depositor_comments 'Adding full bibliography for 7720695--7720702.cif.'
_cod_database_code 7720698
_shelx_shelxl_version_number 2018/3
_shelx_space_group_comment
;
The symmetry employed for this shelxl refinement is uniquely defined
by the following loop, which should always be used as a source of
symmetry information in preference to the above space-group names.
They are only intended as comments.
;

loop_
_space_group_symop_operation_xyz
'x, y, z'
'-x, -y, -z'

loop_
_atom_site_label
_atom_site_type_symbol
_atom_site_fract_x
_atom_site_fract_y
_atom_site_fract_z
_atom_site_U_iso_or_equiv
_atom_site_adp_type
_atom_site_occupancy
_atom_site_site_symmetry_order
_atom_site_calc_flag
_atom_site_refinement_flags_posn
_atom_site_refinement_flags_adp
_atom_site_refinement_flags_occupancy
_atom_site_disorder_assembly
_atom_site_disorder_group
Th1 Th 0.52118(2) 0.29329(2) 0.08278(2) 0.01964(6) Uani 1 1 d . . . . .
Th2 Th 0.47100(2) 0.78158(2) 0.41645(2) 0.01980(6) Uani 1 1 d . . . . .
P1 P 0.69873(12) 0.51220(10) 0.35464(9) 0.0200(2) Uani 1 1 d . . . . .
P2 P 0.29847(12) 0.91407(10) 0.14417(9) 0.0194(2) Uani 1 1 d . . . . .
P3 P 0.29672(12) 0.47652(10) 0.18967(9) 0.0200(2) Uani 1 1 d . . . . .
P4 P 0.69878(12) 0.06974(10) 0.30744(9) 0.0198(2) Uani 1 1 d . . . . .
O1 O 0.6169(4) 0.6247(3) 0.3902(3) 0.0326(7) Uani 1 1 d . . . . .
O2 O 0.6813(4) 0.4806(3) 0.2104(3) 0.0257(7) Uani 1 1 d . . . . .
O3 O 0.6497(4) 0.3757(3) 0.4305(3) 0.0323(8) Uani 1 1 d . . . . .
O4 O 0.3197(4) 0.8984(3) 0.2888(3) 0.0247(6) Uani 1 1 d . . . . .
O5 O 0.3645(4) 0.8098(3) 0.0707(3) 0.0319(8) Uani 1 1 d . . . . .
O6 O 0.3630(4) 1.0696(3) 0.1060(3) 0.0328(7) Uani 1 1 d . . . . .
O7 O 0.3178(4) 0.5933(3) 0.2894(3) 0.0265(7) Uani 1 1 d . . . . .
O8 O 0.3407(4) 0.3394(3) 0.2337(3) 0.0270(7) Uani 1 1 d . . . . .
O9 O 0.3908(3) 0.5202(3) 0.0711(3) 0.0252(7) Uani 1 1 d . . . . .
O10 O 0.6683(4) 0.1725(3) 0.2079(3) 0.0280(7) Uani 1 1 d . . . . .
O11 O 0.6546(3) -0.0895(3) 0.2660(3) 0.0246(6) Uani 1 1 d . . . . .
O12 O 0.6118(4) 0.0707(3) 0.4300(3) 0.0270(7) Uani 1 1 d . . . . .
O1W O 0.3128(4) 0.2645(3) -0.0802(3) 0.0272(7) Uani 1 1 d . . . . .
O2W O 0.6824(4) 0.8480(3) 0.5790(3) 0.0288(7) Uani 1 1 d . . . . .
C1 C 0.8928(6) 0.5923(7) 0.3925(6) 0.0541(15) Uani 1 1 d . . . . .
C2 C 0.1019(6) 0.8711(7) 0.1065(6) 0.0511(14) Uani 1 1 d . . . . .
C3 C 0.1063(6) 0.4292(6) 0.1359(6) 0.0492(14) Uani 1 1 d . . . . .
C4 C 0.8924(6) 0.1183(6) 0.3503(6) 0.0503(14) Uani 1 1 d . . . . .

loop_
_atom_site_aniso_label
_atom_site_aniso_U_11
_atom_site_aniso_U_22
_atom_site_aniso_U_33
_atom_site_aniso_U_23
_atom_site_aniso_U_13
_atom_site_aniso_U_12
Th1 0.04066(11) 0.00999(8) 0.00970(9) 0.00077(6) 0.00207(6) 0.00884(7)
Th2 0.04096(11) 0.01120(8) 0.00967(9) 0.00005(6) 0.00143(6) 0.01104(7)
P1 0.0353(6) 0.0134(5) 0.0128(5) 0.0001(4) 0.0005(4) 0.0091(4)
P2 0.0336(6) 0.0123(4) 0.0133(5) 0.0002(4) 0.0003(4) 0.0074(4)
P3 0.0360(6) 0.0118(4) 0.0125(5) -0.0004(4) 0.0014(4) 0.0067(4)
P4 0.0358(6) 0.0131(5) 0.0122(5) 0.0000(4) 0.0002(4) 0.0093(4)
O1 0.051(2) 0.0238(15) 0.0295(17) -0.0016(13) 0.0044(14) 0.0214(14)
O2 0.0478(19) 0.0154(14) 0.0142(14) -0.0021(11) -0.0031(13) 0.0090(13)
O3 0.066(2) 0.0150(14) 0.0159(15) 0.0033(11) 0.0064(14) 0.0095(14)
O4 0.0454(19) 0.0195(14) 0.0119(14) -0.0007(11) -0.0003(12) 0.0134(13)
O5 0.065(2) 0.0190(15) 0.0166(15) 0.0001(12) 0.0056(14) 0.0198(14)
O6 0.056(2) 0.0156(14) 0.0253(17) 0.0046(12) 0.0042(15) 0.0068(14)
O7 0.0484(19) 0.0168(14) 0.0151(14) -0.0041(11) -0.0004(13) 0.0099(13)
O8 0.0492(19) 0.0185(14) 0.0161(15) 0.0052(11) 0.0054(13) 0.0133(13)
O9 0.0473(19) 0.0153(13) 0.0142(14) 0.0036(11) 0.0069(13) 0.0093(13)
O10 0.052(2) 0.0203(14) 0.0133(14) 0.0033(11) 0.0001(13) 0.0129(14)
O11 0.0428(18) 0.0143(13) 0.0185(15) -0.0034(11) 0.0037(13) 0.0098(12)
O12 0.054(2) 0.0174(14) 0.0127(14) -0.0002(11) 0.0059(13) 0.0148(13)
O1W 0.0465(19) 0.0195(14) 0.0163(14) 0.0006(11) -0.0010(13) 0.0098(13)
O2W 0.0476(19) 0.0225(15) 0.0188(15) -0.0001(12) -0.0036(13) 0.0139(14)
C1 0.042(3) 0.072(4) 0.044(3) -0.001(3) -0.012(3) 0.009(3)
C2 0.038(3) 0.064(4) 0.048(3) -0.002(3) -0.011(3) 0.008(3)
C3 0.038(3) 0.048(3) 0.056(4) -0.004(3) -0.012(3) 0.002(2)
C4 0.040(3) 0.051(3) 0.058(4) -0.004(3) -0.006(3) 0.010(3)

loop_
_atom_type_symbol
_atom_type_description
_atom_type_scat_dispersion_real
_atom_type_scat_dispersion_imag
_atom_type_scat_source
C C 0.0033 0.0016 'International Tables Vol C Tables 4.2.6.8 and 6.1.1.4'
H H 0.0000 0.0000 'International Tables Vol C Tables 4.2.6.8 and 6.1.1.4'
O O 0.0106 0.0060 'International Tables Vol C Tables 4.2.6.8 and 6.1.1.4'
P P 0.1023 0.0942 'International Tables Vol C Tables 4.2.6.8 and 6.1.1.4'
Th Th -7.2400 8.8979 'International Tables Vol C Tables 4.2.6.8 and 6.1.1.4'

loop_
_geom_angle_atom_site_label_1
_geom_angle_atom_site_label_2
_geom_angle_atom_site_label_3
_geom_angle
_geom_angle_site_symmetry_1
_geom_angle_site_symmetry_3
_geom_angle_publ_flag
O6 Th1 O5 87.09(11) 1_545 2_665 ?
O6 Th1 O10 77.70(11) 1_545 . ?
O5 Th1 O10 77.98(10) 2_665 . ?
O6 Th1 O2 139.53(10) 1_545 . ?
O5 Th1 O2 115.92(12) 2_665 . ?
O10 Th1 O2 75.60(10) . . ?
O6 Th1 O9 142.89(10) 1_545 2_665 ?
O5 Th1 O9 73.90(10) 2_665 2_665 ?
O10 Th1 O9 126.69(11) . 2_665 ?
O2 Th1 O9 77.44(9) . 2_665 ?
O6 Th1 O8 77.00(10) 1_545 . ?
O5 Th1 O8 163.24(11) 2_665 . ?
O10 Th1 O8 103.34(10) . . ?
O2 Th1 O8 80.23(10) . . ?
O9 Th1 O8 116.20(9) 2_665 . ?
O6 Th1 O1W 71.70(10) 1_545 . ?
O5 Th1 O1W 84.78(11) 2_665 . ?
O10 Th1 O1W 145.47(9) . . ?
O2 Th1 O1W 138.88(9) . . ?
O9 Th1 O1W 75.01(10) 2_665 . ?
O8 Th1 O1W 85.21(10) . . ?
O6 Th1 O9 115.97(10) 1_545 . ?
O5 Th1 O9 131.08(9) 2_665 . ?
O10 Th1 O9 145.81(9) . . ?
O2 Th1 O9 74.84(10) . . ?
O9 Th1 O9 61.79(11) 2_665 . ?
O8 Th1 O9 54.83(8) . . ?
O1W Th1 O9 65.40(9) . . ?
O6 Th1 P3 96.23(9) 1_545 . ?
O5 Th1 P3 155.82(8) 2_665 . ?
O10 Th1 P3 126.16(7) . . ?
O2 Th1 P3 76.25(8) . . ?
O9 Th1 P3 89.70(7) 2_665 . ?
O8 Th1 P3 26.73(6) . . ?
O1W Th1 P3 73.69(7) . . ?
O9 Th1 P3 28.11(6) . . ?
O1 Th2 O3 86.66(11) . 2_666 ?
O1 Th2 O7 76.54(11) . . ?
O3 Th2 O7 77.98(10) 2_666 . ?
O1 Th2 O4 138.49(10) . . ?
O3 Th2 O4 116.39(12) 2_666 . ?
O7 Th2 O4 75.54(10) . . ?
O1 Th2 O12 144.00(11) . 2_666 ?
O3 Th2 O12 74.05(10) 2_666 2_666 ?
O7 Th2 O12 126.42(11) . 2_666 ?
O4 Th2 O12 77.45(9) . 2_666 ?
O1 Th2 O11 77.69(10) . 1_565 ?
O3 Th2 O11 163.44(11) 2_666 1_565 ?
O7 Th2 O11 103.19(10) . 1_565 ?
O4 Th2 O11 79.51(10) . 1_565 ?
O12 Th2 O11 116.15(9) 2_666 1_565 ?
O1 Th2 O2W 72.71(11) . . ?
O3 Th2 O2W 85.38(11) 2_666 . ?
O7 Th2 O2W 145.71(10) . . ?
O4 Th2 O2W 138.61(9) . . ?
O12 Th2 O2W 75.63(10) 2_666 . ?
O11 Th2 O2W 84.84(10) 1_565 . ?
O1 Th2 O12 117.13(11) . 1_565 ?
O3 Th2 O12 131.20(9) 2_666 1_565 ?
O7 Th2 O12 145.64(9) . 1_565 ?
O4 Th2 O12 74.57(10) . 1_565 ?
O12 Th2 O12 61.83(12) 2_666 1_565 ?
O11 Th2 O12 54.80(8) 1_565 1_565 ?
O2W Th2 O12 65.15(9) . 1_565 ?
O1 Th2 P4 97.95(8) . 1_565 ?
O3 Th2 P4 156.76(8) 2_666 1_565 ?
O7 Th2 P4 125.26(7) . 1_565 ?
O4 Th2 P4 74.53(8) . 1_565 ?
O12 Th2 P4 89.60(7) 2_666 1_565 ?
O11 Th2 P4 26.68(6) 1_565 1_565 ?
O2W Th2 P4 74.44(7) . 1_565 ?
O12 Th2 P4 28.15(6) 1_565 1_565 ?
O3 P1 O1 112.11(18) . . ?
O3 P1 O2 111.44(16) . . ?
O1 P1 O2 110.42(17) . . ?
O3 P1 C1 108.6(3) . . ?
O1 P1 C1 105.9(3) . . ?
O2 P1 C1 108.1(2) . . ?
O5 P2 O6 111.95(18) . . ?
O5 P2 O4 111.44(16) . . ?
O6 P2 O4 110.00(17) . . ?
O5 P2 C2 107.9(2) . . ?
O6 P2 C2 107.5(2) . . ?
O4 P2 C2 107.9(2) . . ?
O7 P3 O8 114.77(16) . . ?
O7 P3 O9 114.25(17) . . ?
O8 P3 O9 102.79(16) . . ?
O7 P3 C3 108.7(2) . . ?
O8 P3 C3 109.0(2) . . ?
O9 P3 C3 107.0(2) . . ?
O7 P3 Th1 132.05(14) . . ?
O8 P3 Th1 46.11(11) . . ?
O9 P3 Th1 56.68(11) . . ?
C3 P3 Th1 119.1(2) . . ?
O10 P4 O11 114.44(16) . . ?
O10 P4 O12 113.56(17) . . ?
O11 P4 O12 103.17(16) . . ?
O10 P4 C4 108.8(2) . . ?
O11 P4 C4 108.6(2) . . ?
O12 P4 C4 107.9(2) . . ?
O10 P4 Th2 128.50(14) . 1_545 ?
O11 P4 Th2 46.13(11) . 1_545 ?
O12 P4 Th2 57.11(11) . 1_545 ?
C4 P4 Th2 122.4(2) . 1_545 ?
P1 O1 Th2 171.1(2) . . ?
P1 O2 Th1 133.50(17) . . ?
P1 O3 Th2 159.36(19) . 2_666 ?
P2 O4 Th2 133.26(17) . . ?
P2 O5 Th1 163.05(18) . 2_665 ?
P2 O6 Th1 162.7(2) . 1_565 ?
P3 O7 Th2 151.7(2) . . ?
P3 O8 Th1 107.16(14) . . ?
P3 O9 Th1 145.86(16) . 2_665 ?
P3 O9 Th1 95.21(12) . . ?
Th1 O9 Th1 118.21(11) 2_665 . ?
P4 O10 Th1 156.3(2) . . ?
P4 O11 Th2 107.18(14) . 1_545 ?
P4 O12 Th2 145.63(16) . 2_666 ?
P4 O12 Th2 94.74(12) . 1_545 ?
Th2 O12 Th2 118.17(12) 2_666 1_545 ?

loop_
_geom_bond_atom_site_label_1
_geom_bond_atom_site_label_2
_geom_bond_distance
_geom_bond_site_symmetry_2
_geom_bond_publ_flag
Th1 O6 2.286(3) 1_545 ?
Th1 O5 2.303(3) 2_665 ?
Th1 O10 2.362(3) . ?
Th1 O2 2.391(3) . ?
Th1 O9 2.410(3) 2_665 ?
Th1 O8 2.456(3) . ?
Th1 O1W 2.496(3) . ?
Th1 O9 2.732(3) . ?
Th1 P3 3.2557(11) . ?
Th2 O1 2.276(3) . ?
Th2 O3 2.317(3) 2_666 ?
Th2 O7 2.367(3) . ?
Th2 O4 2.379(3) . ?
Th2 O12 2.403(3) 2_666 ?
Th2 O11 2.456(3) 1_565 ?
Th2 O2W 2.508(3) . ?
Th2 O12 2.742(3) 1_565 ?
Th2 P4 3.2548(11) 1_565 ?
P1 O3 1.506(3) . ?
P1 O1 1.513(3) . ?
P1 O2 1.536(3) . ?
P1 C1 1.799(6) . ?
P2 O5 1.513(3) . ?
P2 O6 1.515(3) . ?
P2 O4 1.535(3) . ?
P2 C2 1.794(5) . ?
P3 O7 1.499(3) . ?
P3 O8 1.533(3) . ?
P3 O9 1.540(3) . ?
P3 C3 1.780(5) . ?
P4 O10 1.501(3) . ?
P4 O11 1.530(3) . ?
P4 O12 1.541(3) . ?
P4 C4 1.779(6) . ?

loop_
_geom_torsion_atom_site_label_1
_geom_torsion_atom_site_label_2
_geom_torsion_atom_site_label_3
_geom_torsion_atom_site_label_4
_geom_torsion
_geom_torsion_site_symmetry_1
_geom_torsion_site_symmetry_2
_geom_torsion_site_symmetry_3
_geom_torsion_site_symmetry_4
_geom_torsion_publ_flag
O3 P1 O2 Th1 26.5(3) . . . . ?
O1 P1 O2 Th1 -98.8(2) . . . . ?
C1 P1 O2 Th1 145.8(3) . . . . ?
O1 P1 O3 Th2 -7.0(6) . . . 2_666 ?
O2 P1 O3 Th2 -131.3(5) . . . 2_666 ?
C1 P1 O3 Th2 109.7(6) . . . 2_666 ?
O5 P2 O4 Th2 14.0(3) . . . . ?
O6 P2 O4 Th2 -110.8(2) . . . . ?
C2 P2 O4 Th2 132.2(3) . . . . ?
O6 P2 O5 Th1 -22.9(8) . . . 2_665 ?
O4 P2 O5 Th1 -146.6(7) . . . 2_665 ?
C2 P2 O5 Th1 95.2(8) . . . 2_665 ?
O5 P2 O6 Th1 -73.2(7) . . . 1_565 ?
O4 P2 O6 Th1 51.3(7) . . . 1_565 ?
C2 P2 O6 Th1 168.5(6) . . . 1_565 ?
O8 P3 O7 Th2 74.3(4) . . . . ?
O9 P3 O7 Th2 -44.0(4) . . . . ?
C3 P3 O7 Th2 -163.4(4) . . . . ?
Th1 P3 O7 Th2 22.1(5) . . . . ?
O7 P3 O8 Th1 -125.42(17) . . . . ?
O9 P3 O8 Th1 -0.77(19) . . . . ?
C3 P3 O8 Th1 112.5(2) . . . . ?
O7 P3 O9 Th1 -43.0(4) . . . 2_665 ?
O8 P3 O9 Th1 -168.0(3) . . . 2_665 ?
C3 P3 O9 Th1 77.4(4) . . . 2_665 ?
Th1 P3 O9 Th1 -168.6(4) . . . 2_665 ?
O7 P3 O9 Th1 125.66(15) . . . . ?
O8 P3 O9 Th1 0.66(16) . . . . ?
C3 P3 O9 Th1 -114.0(2) . . . . ?
O11 P4 O10 Th1 76.9(5) . . . . ?
O12 P4 O10 Th1 -41.3(5) . . . . ?
C4 P4 O10 Th1 -161.4(4) . . . . ?
Th2 P4 O10 Th1 24.5(5) 1_545 . . . ?
O10 P4 O11 Th2 -120.77(17) . . . 1_545 ?
O12 P4 O11 Th2 3.09(19) . . . 1_545 ?
C4 P4 O11 Th2 117.4(2) . . . 1_545 ?
O10 P4 O12 Th2 -42.1(4) . . . 2_666 ?
O11 P4 O12 Th2 -166.5(3) . . . 2_666 ?
C4 P4 O12 Th2 78.7(4) . . . 2_666 ?
Th2 P4 O12 Th2 -163.8(4) 1_545 . . 2_666 ?
O10 P4 O12 Th2 121.79(15) . . . 1_545 ?
O11 P4 O12 Th2 -2.65(16) . . . 1_545 ?
C4 P4 O12 Th2 -117.5(2) . . . 1_545 ?
